data_9014585
loop_
_publ_author_name
'Stubbs, J. E.'
'Post, J. E.'
'Elbert, D. C.'
'Heaney, P. J.'
'Veblen, D. R.'

_publ_section_title
;
 Uranyl phosphate sheet reconstruction during dehydration of
 metatorbernite [Cu(UO2)2(PO4)2*8H2O]
 Note: This is the 8.3 Angstrom phase while heating at 129 C
;
_journal_name_full 'American Mineralogist'
_journal_page_first 1132
_journal_page_last 1140
_journal_paper_doi 10.2138/am.2010.3439
_journal_volume 95
_journal_year 2010
_chemical_compound_source 'Bois Noirs, France'
_chemical_formula_sum 'Cu0.881 H12.248 O18.124 P2 U2'
_chemical_name_mineral Metatorbernite
_space_group_IT_number 85
_symmetry_space_group_name_Hall '-P 4a'
_symmetry_space_group_name_H-M 'P 4/n :2'
_cell_angle_alpha 90
_cell_angle_beta 90
_cell_angle_gamma 90
_cell_formula_units_Z 2
_cell_length_a 6.95510
_cell_length_b 6.95510
_cell_length_c 16.6604
_cell_volume 805.920
_database_code_amcsd 0016812
_exptl_crystal_density_diffrn 3.694
_cod_original_sg_symbol_H-M 'P 4/n'
_cod_original_formula_sum 'Cu.881 U2 P2 O18.124 H12.248'
_cod_database_code 9014585

loop_
_space_group_symop_operation_xyz
x,y,z
1/2+y,-x,-z
1/2-y,x,z
1/2+x,1/2+y,-z
1/2-x,1/2-y,z
-y,1/2+x,-z
y,1/2-x,z
-x,-y,-z

loop_
_atom_site_label
_atom_site_fract_x
_atom_site_fract_y
_atom_site_fract_z
_atom_site_occupancy
_atom_site_U_iso_or_equiv
_atom_site_type_symbol
_atom_site_attached_hydrogens
Cu1 0.25000 0.25000 0.29990 0.88100 0.01350 Cu 0
U1 0.25000 0.25000 0.04955 1.00000 0.01350 U 0
U2 0.25000 0.25000 0.55328 1.00000 0.01350 U 0
P1 0.25000 0.75000 0.00000 1.00000 0.01330 P 0
P2 0.25000 0.75000 0.50000 1.00000 0.01330 P 0
O1 0.25000 0.25000 0.44850 1.00000 0.01000 O 0
O2 0.25000 0.25000 0.94000 1.00000 0.01000 O 0
O3 0.25000 0.25000 0.65880 1.00000 0.01000 O 0
O4 0.25000 0.25000 0.15190 1.00000 0.01000 O 0
O5 0.30400 0.90960 0.05790 1.00000 0.02200 O 0
O6 0.26600 0.93190 0.55150 1.00000 0.02200 O 0
Wat7 0.55900 0.17200 0.29890 0.69000 0.03000 O 2
Wat8 0.33960 0.45500 0.80590 0.84100 0.03000 O 2

loop_
_cod_changelog_entry_id
_cod_changelog_entry_author
_cod_changelog_entry_date
_cod_changelog_entry_text
1
;cod-tools version 3.8.0
Id: cif_guess_AMCSD_atom_types 9574 2023-05-10 09:00:05Z saulius
;
2023-05-10T18:55:19+03:00
;Derived atom types and hydrogen counts
from atom names that follow the AMCSD naming convention
(Wat == water, O-H == hydroxyl).
;

loop_
_cod_related_entry_id
_cod_related_entry_database
_cod_related_entry_code
1 AMCSD 0016812
